data_4517402
loop_
_publ_author_name
'Jiang, Zhiyong'
'Wang, Jun'
'Gao, Tingting'
'Ma, Jianping'
'Chen, Runfeng'
'Liu, Zhipeng'

_publ_section_title
;
 Rational Design of Axially Chiral Platinabinaphthalenes with
 Aggregation-Induced Emission for Red Circularly Polarized Phosphorescent
 Organic Light-Emitting Diodes.
;
_journal_name_full 'ACS applied materials &amp; interfaces'
_journal_paper_doi 10.1021/acsami.9b20568
_journal_year 2020
_chemical_formula_sum 'C34 H27 N O4 Pt S'
_chemical_formula_weight 740.71
_space_group_crystal_system monoclinic
_space_group_IT_number 4
_space_group_name_Hall 'P 2yb'
_space_group_name_H-M_alt 'P 1 21 1'
_atom_sites_solution_hydrogens mixed
_audit_creation_method SHELXL-2018/3
_cell_angle_alpha 90
_cell_angle_beta 90.275(7)
_cell_angle_gamma 90
_cell_formula_units_Z 4
_cell_length_a 10.232(2)
_cell_length_b 23.201(4)
_cell_length_c 13.408(2)
_cell_measurement_reflns_used 9885
_cell_measurement_temperature 193(2)
_cell_measurement_theta_max 27.50
_cell_measurement_theta_min 2.50
_cell_volume 3182.9(10)
_computing_structure_refinement 'SHELXL-2018/3 (Sheldrick, 2018)'
_computing_structure_solution 'SHELXT 2014/5 (Sheldrick, 2014)'
_diffrn_ambient_temperature 193(2)
_diffrn_measured_fraction_theta_full 0.998
_diffrn_measured_fraction_theta_max 0.994
_diffrn_measurement_device_type 'Bruker APEX-II CCD'
_diffrn_measurement_method '\f and \w scans'
_diffrn_radiation_type MoK\a
_diffrn_radiation_wavelength 0.71073
_diffrn_reflns_av_R_equivalents 0.0387
_diffrn_reflns_av_unetI/netI 0.0710
_diffrn_reflns_Laue_measured_fraction_full 0.998
_diffrn_reflns_Laue_measured_fraction_max 0.994
_diffrn_reflns_limit_h_max 9
_diffrn_reflns_limit_h_min -13
_diffrn_reflns_limit_k_max 30
_diffrn_reflns_limit_k_min -30
_diffrn_reflns_limit_l_max 17
_diffrn_reflns_limit_l_min -17
_diffrn_reflns_number 28448
_diffrn_reflns_point_group_measured_fraction_full 0.978
_diffrn_reflns_point_group_measured_fraction_max 0.974
_diffrn_reflns_theta_full 25.242
_diffrn_reflns_theta_max 27.531
_diffrn_reflns_theta_min 1.990
_exptl_absorpt_coefficient_mu 4.510
_exptl_crystal_density_diffrn 1.546
_exptl_crystal_description block
_exptl_crystal_F_000 1456
_exptl_crystal_size_max 0.120
_exptl_crystal_size_mid 0.110
_exptl_crystal_size_min 0.080
_refine_diff_density_max 1.199
_refine_diff_density_min -0.863
_refine_diff_density_rms 0.093
_refine_ls_abs_structure_details
;
 Refined as an inversion twin.
;
_refine_ls_abs_structure_Flack 0.009(6)
_refine_ls_extinction_method none
_refine_ls_goodness_of_fit_ref 0.950
_refine_ls_hydrogen_treatment constr
_refine_ls_matrix_type full
_refine_ls_number_parameters 747
_refine_ls_number_reflns 14262
_refine_ls_number_restraints 1
_refine_ls_restrained_S_all 0.950
_refine_ls_R_factor_all 0.0366
_refine_ls_R_factor_gt 0.0317
_refine_ls_shift/su_max 0.010
_refine_ls_shift/su_mean 0.000
_refine_ls_structure_factor_coef Fsqd
_refine_ls_weighting_details 'w=1/[\s^2^(Fo^2^)] where P=(Fo^2^+2Fc^2^)/3'
_refine_ls_weighting_scheme calc
_refine_ls_wR_factor_gt 0.0666
_refine_ls_wR_factor_ref 0.0686
_reflns_Friedel_coverage 0.911
_reflns_Friedel_fraction_full 0.955
_reflns_Friedel_fraction_max 0.952
_reflns_number_gt 13100
_reflns_number_total 14262
_reflns_threshold_expression 'I > 2\s(I)'
_cod_data_source_file am9b20568_si_003.cif
_cod_data_source_block S-BP1
_cod_original_sg_symbol_H-M 'P 21'
_cod_database_code 4517402
_shelx_shelxl_version_number 2018/3
_shelx_space_group_comment
;
The symmetry employed for this shelxl refinement is uniquely defined
by the following loop, which should always be used as a source of
symmetry information in preference to the above space-group names.
They are only intended as comments.
;
_shelx_estimated_absorpt_t_min 0.614
_shelx_estimated_absorpt_t_max 0.714

loop_
_space_group_symop_operation_xyz
'x, y, z'
'-x, y+1/2, -z'

loop_
_atom_site_label
_atom_site_type_symbol
_atom_site_fract_x
_atom_site_fract_y
_atom_site_fract_z
_atom_site_U_iso_or_equiv
_atom_site_adp_type
_atom_site_occupancy
_atom_site_site_symmetry_order
_atom_site_calc_flag
_atom_site_refinement_flags_posn
_atom_site_refinement_flags_adp
Pt1 Pt 0.22272(3) 0.33607(2) 0.50590(2) 0.02318(7) Uani 1 1 d . .
S1 S -0.1786(2) 0.40090(9) 0.56553(14) 0.0305(4) Uani 1 1 d . .
O1 O -0.2026(6) 0.4298(2) 0.3655(4) 0.0318(13) Uani 1 1 d . .
O2 O -0.0275(6) 0.5122(3) 0.1637(4) 0.0405(15) Uani 1 1 d . .
O3 O 0.3918(6) 0.3242(2) 0.4345(4) 0.0311(13) Uani 1 1 d . .
O4 O 0.3192(6) 0.3203(2) 0.6375(3) 0.0296(13) Uani 1 1 d . .
N1 N 0.0528(7) 0.3561(2) 0.5706(4) 0.0235(14) Uani 1 1 d . .
C1 C -0.0076(10) 0.5695(4) 0.1348(8) 0.046(2) Uani 1 1 d . .
H1A H -0.001585 0.571628 0.062011 0.069 Uiso 1 1 calc R U
H1B H 0.073674 0.583838 0.164762 0.069 Uiso 1 1 calc R U
H1C H -0.081058 0.593141 0.157544 0.069 Uiso 1 1 calc R U
C2 C -0.1297(9) 0.4821(4) 0.1219(5) 0.0324(18) Uani 1 1 d . .
C3 C -0.2136(9) 0.5057(4) 0.0477(5) 0.0339(19) Uani 1 1 d . .
H3 H -0.204163 0.544625 0.027100 0.041 Uiso 1 1 calc R U
C4 C -0.3078(9) 0.4715(4) 0.0065(6) 0.038(2) Uani 1 1 d . .
H4 H -0.363429 0.487111 -0.043513 0.045 Uiso 1 1 calc R U
C5 C -0.3249(9) 0.4143(4) 0.0357(5) 0.0343(19) Uani 1 1 d . .
C6 C -0.4208(10) 0.3787(4) -0.0097(6) 0.044(2) Uani 1 1 d . .
H6 H -0.475583 0.394175 -0.060424 0.053 Uiso 1 1 calc R U
C7 C -0.4357(9) 0.3221(4) 0.0185(6) 0.041(2) Uani 1 1 d . .
H7 H -0.499589 0.298445 -0.012915 0.049 Uiso 1 1 calc R U
C8 C -0.3550(10) 0.2995(4) 0.0948(6) 0.038(2) Uani 1 1 d . .
H8 H -0.365135 0.260488 0.114589 0.045 Uiso 1 1 calc R U
C9 C -0.2634(8) 0.3326(4) 0.1404(5) 0.0324(17) Uani 1 1 d . .
H9 H -0.211458 0.316623 0.192419 0.039 Uiso 1 1 calc R U
C10 C -0.2439(8) 0.3912(3) 0.1110(5) 0.0270(16) Uani 1 1 d . .
C11 C -0.1449(8) 0.4260(3) 0.1558(5) 0.0244(16) Uani 1 1 d . .
C12 C -0.0550(8) 0.4026(3) 0.2343(5) 0.0264(16) Uani 1 1 d . .
C13 C -0.0851(8) 0.4061(3) 0.3317(5) 0.0238(16) Uani 1 1 d . .
C14 C 0.0622(8) 0.3730(3) 0.2070(5) 0.0260(16) Uani 1 1 d . .
C15 C 0.0987(9) 0.3671(4) 0.1056(5) 0.0345(19) Uani 1 1 d . .
H15 H 0.047916 0.385718 0.055573 0.041 Uiso 1 1 calc R U
C16 C 0.2043(9) 0.3356(5) 0.0782(5) 0.0376(19) Uani 1 1 d . .
H16 H 0.225994 0.332715 0.009533 0.045 Uiso 1 1 calc R U
C17 C 0.2814(9) 0.3075(4) 0.1485(6) 0.0338(19) Uani 1 1 d . .
H17 H 0.354032 0.284703 0.128928 0.041 Uiso 1 1 calc R U
C18 C 0.2487(9) 0.3137(3) 0.2481(5) 0.0292(18) Uani 1 1 d . .
H18 H 0.299024 0.293590 0.296570 0.035 Uiso 1 1 calc R U
C19 C 0.1466(8) 0.3477(3) 0.2802(5) 0.0260(16) Uani 1 1 d . .
C20 C 0.1157(8) 0.3558(3) 0.3835(6) 0.0249(16) Uani 1 1 d . .
C21 C 0.0003(8) 0.3824(3) 0.4055(5) 0.0226(16) Uani 1 1 d . .
C22 C -0.0349(9) 0.3797(3) 0.5100(5) 0.0266(17) Uani 1 1 d . .
C23 C 0.0065(8) 0.3531(3) 0.6688(5) 0.0272(17) Uani 1 1 d . .
C24 C -0.1194(8) 0.3760(3) 0.6798(5) 0.0270(17) Uani 1 1 d . .
C25 C -0.1842(9) 0.3755(4) 0.7702(6) 0.0337(19) Uani 1 1 d . .
H25 H -0.269120 0.391584 0.776550 0.040 Uiso 1 1 calc R U
C26 C -0.1211(9) 0.3510(4) 0.8506(6) 0.036(2) Uani 1 1 d . .
H26 H -0.163745 0.349436 0.913306 0.043 Uiso 1 1 calc R U
C27 C 0.0058(9) 0.3281(4) 0.8411(5) 0.036(2) Uani 1 1 d . .
H27 H 0.048069 0.311970 0.897734 0.043 Uiso 1 1 calc R U
C28 C 0.0692(8) 0.3289(4) 0.7510(5) 0.0316(17) Uani 1 1 d . .
H28 H 0.154554 0.313197 0.744943 0.038 Uiso 1 1 calc R U
C30 C 0.4811(10) 0.2950(4) 0.7562(6) 0.039(2) Uani 1 1 d . .
H30A H 0.440005 0.323347 0.800312 0.058 Uiso 1 1 calc R U
H30B H 0.576365 0.298375 0.761434 0.058 Uiso 1 1 calc R U
H30C H 0.454263 0.256133 0.775858 0.058 Uiso 1 1 calc R U
C31 C 0.4386(9) 0.3063(3) 0.6490(6) 0.0308(18) Uani 1 1 d . .
C32 C 0.5284(9) 0.3011(3) 0.5745(5) 0.0291(18) Uani 1 1 d . .
H32 H 0.614970 0.290560 0.592824 0.035 Uiso 1 1 calc R U
C33 C 0.5020(9) 0.3100(3) 0.4725(6) 0.0300(17) Uani 1 1 d . .
C34 C 0.6118(9) 0.3055(4) 0.3989(6) 0.037(2) Uani 1 1 d . .
H34A H 0.578157 0.290500 0.335478 0.055 Uiso 1 1 calc R U
H34B H 0.678924 0.279347 0.425068 0.055 Uiso 1 1 calc R U
H34C H 0.650069 0.343725 0.388201 0.055 Uiso 1 1 calc R U
C35 C -0.2090(11) 0.4919(4) 0.3645(8) 0.053(3) Uani 1 1 d . .
H35A H -0.158208 0.507348 0.420548 0.063 Uiso 1 1 d R U
H35B H -0.300487 0.503978 0.370828 0.063 Uiso 1 1 d R U
H35C H -0.173558 0.506578 0.301718 0.063 Uiso 1 1 d R U
Pt2 Pt 0.26907(3) 0.16299(2) 1.08798(2) 0.02456(7) Uani 1 1 d . .
S2 S 0.6724(2) 0.10188(9) 1.15290(14) 0.0336(5) Uani 1 1 d . .
O5 O 0.6970(6) 0.0729(2) 0.9533(4) 0.0321(13) Uani 1 1 d . .
O6 O 0.5354(6) -0.0114(2) 0.7528(4) 0.0370(14) Uani 1 1 d . .
O7 O 0.1011(6) 0.1763(2) 1.0157(4) 0.0327(14) Uani 1 1 d . .
O8 O 0.1704(6) 0.1751(2) 1.2201(4) 0.0305(13) Uani 1 1 d . .
N2 N 0.4406(7) 0.1436(3) 1.1547(4) 0.0254(14) Uani 1 1 d . .
C29 C 0.7037(11) 0.0117(4) 0.9578(7) 0.048(3) Uani 1 1 d . .
H29A H 0.627431 -0.003080 0.993574 0.072 Uiso 1 1 calc R U
H29B H 0.783654 0.000199 0.993034 0.072 Uiso 1 1 calc R U
H29C H 0.704560 -0.004028 0.890035 0.072 Uiso 1 1 calc R U
C36 C 0.6342(9) 0.0197(3) 0.7119(6) 0.0318(18) Uani 1 1 d . .
C37 C 0.7219(9) -0.0035(4) 0.6413(6) 0.0344(19) Uani 1 1 d . .
H37 H 0.717925 -0.043157 0.624272 0.041 Uiso 1 1 calc R U
C38 C 0.8117(10) 0.0315(4) 0.5981(6) 0.038(2) Uani 1 1 d . .
H38 H 0.870438 0.015667 0.550744 0.045 Uiso 1 1 calc R U
C39 C 0.8202(9) 0.0910(4) 0.6219(5) 0.0334(19) Uani 1 1 d . .
C40 C 0.9108(9) 0.1295(4) 0.5761(6) 0.038(2) Uani 1 1 d . .
H40 H 0.971657 0.114677 0.529266 0.045 Uiso 1 1 calc R U
C41 C 0.9123(11) 0.1867(5) 0.5977(7) 0.044(2) Uani 1 1 d . .
H41 H 0.968767 0.211852 0.562238 0.053 Uiso 1 1 calc R U
C42 C 0.8312(10) 0.2085(4) 0.6717(7) 0.045(2) Uani 1 1 d . .
H42 H 0.835153 0.248264 0.688404 0.054 Uiso 1 1 calc R U
C43 C 0.7458(9) 0.1731(3) 0.7205(6) 0.0324(19) Uani 1 1 d . .
H43 H 0.691744 0.188592 0.771232 0.039 Uiso 1 1 calc R U
C44 C 0.7365(8) 0.1136(3) 0.6969(5) 0.0249(16) Uani 1 1 d . .
C45 C 0.6416(8) 0.0761(3) 0.7425(5) 0.0277(17) Uani 1 1 d . .
C46 C 0.5503(8) 0.0984(3) 0.8190(5) 0.0252(16) Uani 1 1 d . .
C47 C 0.4306(8) 0.1268(3) 0.7908(5) 0.0263(17) Uani 1 1 d . .
C48 C 0.3955(9) 0.1306(4) 0.6876(6) 0.0347(19) Uani 1 1 d . .
H48 H 0.448342 0.112485 0.638611 0.042 Uiso 1 1 calc R U
C49 C 0.2861(9) 0.1601(5) 0.6598(5) 0.039(2) Uani 1 1 d . .
H49 H 0.262163 0.161039 0.591241 0.047 Uiso 1 1 calc R U
C50 C 0.2097(10) 0.1884(4) 0.7270(7) 0.042(2) Uani 1 1 d . .
H50 H 0.137223 0.210722 0.705050 0.050 Uiso 1 1 calc R U
C51 C 0.2395(9) 0.1842(3) 0.8287(6) 0.0312(18) Uani 1 1 d . .
H51 H 0.185314 0.203400 0.875490 0.037 Uiso 1 1 calc R U
C52 C 0.3466(8) 0.1525(3) 0.8635(5) 0.0245(16) Uani 1 1 d . .
C53 C 0.3764(8) 0.1455(3) 0.9666(5) 0.0239(16) Uani 1 1 d . .
C54 C 0.4979(9) 0.1193(3) 0.9901(6) 0.0285(18) Uani 1 1 d . .
C55 C 0.5805(8) 0.0959(3) 0.9183(5) 0.0257(16) Uani 1 1 d . .
C57 C 0.5279(8) 0.1207(3) 1.0954(5) 0.0262(17) Uani 1 1 d . .
C58 C 0.4847(8) 0.1477(3) 1.2537(5) 0.0269(17) Uani 1 1 d . .
C59 C 0.6108(8) 0.1262(3) 1.2653(5) 0.0293(17) Uani 1 1 d . .
C60 C 0.6737(9) 0.1252(4) 1.3587(6) 0.037(2) Uani 1 1 d . .
H60 H 0.758868 0.109460 1.366643 0.044 Uiso 1 1 calc R U
C61 C 0.6059(10) 0.1481(4) 1.4386(6) 0.042(2) Uani 1 1 d . .
H61 H 0.645852 0.148974 1.502715 0.050 Uiso 1 1 calc R U
C62 C 0.4810(9) 0.1698(4) 1.4266(5) 0.0336(19) Uani 1 1 d . .
H62 H 0.436859 0.184994 1.482981 0.040 Uiso 1 1 calc R U
C63 C 0.4184(9) 0.1702(4) 1.3354(5) 0.0329(18) Uani 1 1 d . .
H63 H 0.332512 0.185283 1.328391 0.040 Uiso 1 1 calc R U
C64 C 0.0079(10) 0.2042(4) 1.3330(6) 0.042(2) Uani 1 1 d . .
H64A H -0.081603 0.219232 1.331335 0.063 Uiso 1 1 calc R U
H64B H 0.065685 0.232468 1.364862 0.063 Uiso 1 1 calc R U
H64C H 0.009857 0.168144 1.371165 0.063 Uiso 1 1 calc R U
C65 C 0.0528(9) 0.1931(3) 1.2297(6) 0.0296(18) Uani 1 1 d . .
C66 C -0.0353(9) 0.2015(4) 1.1504(6) 0.035(2) Uani 1 1 d . .
H66 H -0.120474 0.214803 1.166495 0.042 Uiso 1 1 calc R U
C67 C -0.0086(9) 0.1922(3) 1.0521(6) 0.0308(18) Uani 1 1 d . .
C68 C -0.1148(9) 0.1993(4) 0.9755(6) 0.039(2) Uani 1 1 d . .
H68A H -0.076562 0.198478 0.908608 0.059 Uiso 1 1 calc R U
H68B H -0.159159 0.236199 0.985848 0.059 Uiso 1 1 calc R U
H68C H -0.177958 0.167758 0.981945 0.059 Uiso 1 1 calc R U
C136 C 0.5274(12) -0.0706(4) 0.7286(8) 0.058(3) Uani 1 1 d . .
H10A H 0.538051 -0.075582 0.656546 0.087 Uiso 1 1 calc R U
H10B H 0.442042 -0.085657 0.748792 0.087 Uiso 1 1 calc R U
H10C H 0.596689 -0.091691 0.763844 0.087 Uiso 1 1 calc R U

loop_
_atom_site_aniso_label
_atom_site_aniso_U_11
_atom_site_aniso_U_22
_atom_site_aniso_U_33
_atom_site_aniso_U_23
_atom_site_aniso_U_13
_atom_site_aniso_U_12
Pt1 0.02003(15) 0.02838(14) 0.02111(13) 0.00233(11) -0.00036(10) 0.00210(13)
S1 0.0235(11) 0.0403(11) 0.0277(9) -0.0006(8) 0.0021(8) 0.0066(9)
O1 0.026(3) 0.041(3) 0.028(3) 0.002(2) -0.001(2) 0.008(3)
O2 0.040(4) 0.039(3) 0.042(3) 0.009(3) -0.008(3) -0.004(3)
O3 0.029(3) 0.038(3) 0.027(3) 0.003(2) 0.004(2) 0.004(3)
O4 0.027(3) 0.046(4) 0.016(2) 0.001(2) -0.004(2) 0.004(3)
N1 0.023(4) 0.029(3) 0.018(3) 0.001(2) -0.006(3) -0.002(3)
C1 0.038(6) 0.040(5) 0.060(6) 0.006(4) -0.004(5) 0.000(4)
C2 0.031(5) 0.041(5) 0.025(4) 0.002(3) -0.003(3) 0.005(4)
C3 0.035(5) 0.043(5) 0.024(4) 0.006(3) -0.005(3) 0.009(4)
C4 0.029(5) 0.060(6) 0.025(4) 0.009(4) -0.002(4) 0.009(4)
C5 0.025(5) 0.057(5) 0.021(4) -0.004(3) -0.001(3) 0.013(4)
C6 0.034(6) 0.073(7) 0.025(4) 0.002(4) -0.001(4) 0.006(5)
C7 0.027(5) 0.059(6) 0.036(4) -0.015(4) 0.000(4) -0.004(4)
C8 0.037(6) 0.039(5) 0.036(4) -0.009(4) 0.006(4) -0.008(4)
C9 0.031(5) 0.041(4) 0.025(3) -0.001(4) 0.002(3) 0.003(4)
C10 0.020(4) 0.036(4) 0.025(4) -0.002(3) -0.003(3) 0.005(3)
C11 0.024(4) 0.031(4) 0.019(3) 0.002(3) -0.001(3) 0.006(3)
C12 0.027(5) 0.029(4) 0.023(3) -0.002(3) -0.003(3) -0.001(3)
C13 0.026(4) 0.025(4) 0.021(3) -0.001(3) -0.003(3) 0.006(3)
C14 0.025(4) 0.032(4) 0.022(3) 0.002(3) -0.002(3) 0.003(3)
C15 0.032(5) 0.052(5) 0.020(4) 0.005(3) -0.002(3) 0.007(4)
C16 0.037(5) 0.056(5) 0.020(3) -0.010(4) 0.005(3) 0.000(5)
C17 0.033(5) 0.043(5) 0.026(4) -0.001(3) 0.003(3) 0.007(4)
C18 0.031(5) 0.034(4) 0.023(4) 0.000(3) -0.007(3) -0.001(4)
C19 0.021(4) 0.029(4) 0.028(4) -0.001(3) -0.006(3) -0.002(3)
C20 0.020(4) 0.026(4) 0.028(4) 0.009(3) -0.004(3) -0.006(3)
C21 0.024(4) 0.025(4) 0.019(3) -0.001(3) -0.002(3) 0.000(3)
C22 0.030(5) 0.027(4) 0.023(4) -0.004(3) 0.000(3) 0.002(3)
C23 0.028(5) 0.034(4) 0.020(3) -0.002(3) 0.001(3) -0.002(3)
C24 0.031(5) 0.030(4) 0.020(3) -0.003(3) 0.000(3) 0.003(3)
C25 0.028(5) 0.043(5) 0.030(4) -0.004(3) 0.006(4) 0.005(4)
C26 0.031(5) 0.052(5) 0.026(4) -0.004(3) 0.009(3) 0.006(4)
C27 0.040(5) 0.052(5) 0.016(3) 0.008(3) 0.000(3) 0.001(4)
C28 0.027(4) 0.041(5) 0.027(3) -0.001(3) 0.001(3) 0.006(4)
C30 0.038(6) 0.047(5) 0.031(4) 0.001(4) -0.004(4) -0.002(4)
C31 0.035(5) 0.027(4) 0.030(4) 0.004(3) -0.006(4) -0.001(4)
C32 0.024(5) 0.038(4) 0.025(4) 0.009(3) -0.006(3) 0.005(3)
C33 0.021(5) 0.031(4) 0.038(4) 0.000(3) 0.003(4) -0.001(3)
C34 0.023(5) 0.049(5) 0.037(4) 0.002(4) 0.007(4) 0.003(4)
C35 0.058(8) 0.038(5) 0.062(6) 0.003(4) 0.017(5) 0.021(5)
Pt2 0.02299(16) 0.02951(15) 0.02119(13) -0.00274(12) 0.00298(11) 0.00107(13)
S2 0.0274(12) 0.0481(12) 0.0252(9) 0.0010(8) -0.0003(8) 0.0053(9)
O5 0.025(3) 0.042(3) 0.029(3) -0.002(2) -0.001(2) 0.009(3)
O6 0.037(4) 0.034(3) 0.040(3) -0.004(2) 0.005(3) 0.000(3)
O7 0.021(3) 0.050(4) 0.028(3) -0.008(2) 0.006(2) 0.005(3)
O8 0.027(3) 0.041(3) 0.024(3) -0.001(2) 0.003(2) 0.001(3)
N2 0.020(4) 0.036(3) 0.021(3) 0.002(2) 0.001(3) -0.001(3)
C29 0.061(8) 0.040(5) 0.042(5) 0.005(4) -0.001(5) 0.014(5)
C36 0.032(5) 0.036(4) 0.028(4) 0.000(3) 0.001(3) 0.004(4)
C37 0.040(6) 0.035(4) 0.028(4) -0.005(3) -0.002(4) 0.007(4)
C38 0.033(5) 0.050(5) 0.030(4) -0.009(4) 0.006(4) 0.009(5)
C39 0.034(5) 0.051(5) 0.015(3) 0.002(3) 0.001(3) 0.010(4)
C40 0.028(5) 0.062(6) 0.022(4) 0.000(4) 0.000(3) -0.002(4)
C41 0.037(6) 0.063(6) 0.032(5) 0.010(4) 0.003(4) -0.007(5)
C42 0.045(7) 0.052(6) 0.036(5) 0.004(4) -0.011(4) -0.014(5)
C43 0.034(5) 0.035(5) 0.028(4) -0.002(3) 0.002(3) -0.003(4)
C44 0.022(4) 0.036(4) 0.016(3) 0.002(3) 0.001(3) 0.007(3)
C45 0.024(4) 0.033(4) 0.027(4) 0.003(3) 0.005(3) 0.003(3)
C46 0.030(5) 0.024(4) 0.022(3) 0.005(3) 0.001(3) 0.001(3)
C47 0.029(5) 0.028(4) 0.022(3) 0.002(3) 0.006(3) -0.003(3)
C48 0.034(5) 0.048(5) 0.022(4) 0.001(3) 0.002(3) 0.000(4)
C49 0.035(5) 0.060(5) 0.023(3) 0.005(4) -0.003(3) 0.005(5)
C50 0.033(6) 0.046(5) 0.047(5) 0.015(4) 0.002(4) 0.011(4)
C51 0.024(5) 0.038(4) 0.032(4) 0.002(3) 0.010(3) 0.005(4)
C52 0.021(4) 0.033(4) 0.020(3) 0.001(3) 0.006(3) -0.001(3)
C53 0.023(4) 0.024(4) 0.025(3) 0.003(3) 0.002(3) -0.006(3)
C54 0.032(5) 0.027(4) 0.026(4) -0.001(3) 0.006(3) 0.001(4)
C55 0.024(4) 0.025(4) 0.028(4) 0.000(3) 0.005(3) 0.000(3)
C57 0.020(4) 0.031(4) 0.028(4) 0.002(3) -0.002(3) -0.002(3)
C58 0.026(4) 0.030(4) 0.025(3) -0.002(3) -0.004(3) -0.004(3)
C59 0.023(4) 0.045(5) 0.020(3) 0.006(3) -0.006(3) -0.001(4)
C60 0.027(5) 0.055(5) 0.029(4) 0.001(4) -0.007(4) -0.003(4)
C61 0.056(7) 0.046(5) 0.023(4) -0.002(3) -0.011(4) -0.005(4)
C62 0.036(5) 0.044(5) 0.021(3) -0.002(3) 0.001(3) -0.002(4)
C63 0.034(5) 0.041(5) 0.023(3) -0.001(3) 0.001(3) -0.003(4)
C64 0.051(7) 0.044(5) 0.031(4) -0.010(3) 0.017(4) -0.004(4)
C65 0.030(5) 0.033(4) 0.026(4) -0.003(3) 0.006(3) -0.007(4)
C66 0.030(5) 0.046(5) 0.030(4) 0.000(3) 0.005(4) 0.004(4)
C67 0.032(5) 0.028(4) 0.032(4) -0.002(3) 0.003(4) 0.002(4)
C68 0.028(5) 0.052(5) 0.037(5) 0.002(4) 0.004(4) 0.010(4)
C136 0.071(9) 0.029(5) 0.076(7) -0.007(4) 0.027(6) -0.010(5)

loop_
_atom_type_symbol
_atom_type_description
_atom_type_scat_dispersion_real
_atom_type_scat_dispersion_imag
_atom_type_scat_source
C C 0.0033 0.0016 'International Tables Vol C Tables 4.2.6.8 and 6.1.1.4'
H H 0.0000 0.0000 'International Tables Vol C Tables 4.2.6.8 and 6.1.1.4'
N N 0.0061 0.0033 'International Tables Vol C Tables 4.2.6.8 and 6.1.1.4'
O O 0.0106 0.0060 'International Tables Vol C Tables 4.2.6.8 and 6.1.1.4'
Pt Pt -1.7033 8.3905 'International Tables Vol C Tables 4.2.6.8 and 6.1.1.4'
S S 0.1246 0.1234 'International Tables Vol C Tables 4.2.6.8 and 6.1.1.4'

loop_
_geom_angle_atom_site_label_1
_geom_angle_atom_site_label_2
_geom_angle_atom_site_label_3
_geom_angle
O3 Pt1 N1 174.0(2)
O3 Pt1 C20 96.3(3)
N1 Pt1 C20 80.3(3)
O3 Pt1 O4 88.4(2)
N1 Pt1 O4 94.8(2)
C20 Pt1 O4 174.8(3)
C22 S1 C24 89.5(4)
C13 O1 C35 115.4(7)
C2 O2 C1 118.7(7)
C33 O3 Pt1 127.5(5)
C31 O4 Pt1 127.4(5)
C22 N1 C23 111.4(7)
C22 N1 Pt1 114.6(5)
C23 N1 Pt1 133.9(5)
O2 C1 H1A 109.5
O2 C1 H1B 109.5
H1A C1 H1B 109.5
O2 C1 H1C 109.5
H1A C1 H1C 109.5
H1B C1 H1C 109.5
O2 C2 C11 115.4(7)
O2 C2 C3 123.1(8)
C11 C2 C3 121.5(8)
C4 C3 C2 118.9(8)
C4 C3 H3 120.5
C2 C3 H3 120.5
C3 C4 C5 122.0(8)
C3 C4 H4 119.0
C5 C4 H4 119.0
C4 C5 C6 121.5(8)
C4 C5 C10 119.3(8)
C6 C5 C10 119.2(8)
C7 C6 C5 121.1(9)
C7 C6 H6 119.4
C5 C6 H6 119.4
C6 C7 C8 119.1(9)
C6 C7 H7 120.4
C8 C7 H7 120.4
C9 C8 C7 121.2(8)
C9 C8 H8 119.4
C7 C8 H8 119.4
C8 C9 C10 120.7(8)
C8 C9 H9 119.6
C10 C9 H9 119.6
C9 C10 C5 118.5(8)
C9 C10 C11 121.6(7)
C5 C10 C11 119.9(7)
C2 C11 C10 118.3(7)
C2 C11 C12 120.1(7)
C10 C11 C12 121.5(7)
C13 C12 C14 118.2(7)
C13 C12 C11 121.2(7)
C14 C12 C11 120.5(6)
C12 C13 O1 122.7(7)
C12 C13 C21 120.5(7)
O1 C13 C21 116.8(6)
C15 C14 C12 121.0(7)
C15 C14 C19 117.2(7)
C12 C14 C19 121.7(7)
C16 C15 C14 121.7(7)
C16 C15 H15 119.2
C14 C15 H15 119.2
C15 C16 C17 121.3(7)
C15 C16 H16 119.3
C17 C16 H16 119.3
C18 C17 C16 117.8(8)
C18 C17 H17 121.1
C16 C17 H17 121.1
C17 C18 C19 123.2(7)
C17 C18 H18 118.4
C19 C18 H18 118.4
C18 C19 C20 123.2(7)
C18 C19 C14 118.4(7)
C20 C19 C14 118.2(7)
C21 C20 C19 117.6(7)
C21 C20 Pt1 113.1(5)
C19 C20 Pt1 129.3(6)
C20 C21 C13 123.4(7)
C20 C21 C22 114.1(7)
C13 C21 C22 122.2(7)
N1 C22 C21 116.0(7)
N1 C22 S1 115.5(6)
C21 C22 S1 128.4(6)
C28 C23 C24 119.4(7)
C28 C23 N1 127.4(8)
C24 C23 N1 113.2(7)
C25 C24 C23 122.2(7)
C25 C24 S1 127.3(7)
C23 C24 S1 110.5(5)
C26 C25 C24 117.6(8)
C26 C25 H25 121.2
C24 C25 H25 121.2
C25 C26 C27 120.9(7)
C25 C26 H26 119.6
C27 C26 H26 119.6
C28 C27 C26 121.0(7)
C28 C27 H27 119.5
C26 C27 H27 119.5
C27 C28 C23 118.9(8)
C27 C28 H28 120.5
C23 C28 H28 120.5
C31 C30 H30A 109.5
C31 C30 H30B 109.5
H30A C30 H30B 109.5
C31 C30 H30C 109.5
H30A C30 H30C 109.5
H30B C30 H30C 109.5
O4 C31 C32 125.6(7)
O4 C31 C30 115.3(7)
C32 C31 C30 119.0(8)
C31 C32 C33 124.8(8)
C31 C32 H32 117.6
C33 C32 H32 117.6
O3 C33 C32 126.1(8)
O3 C33 C34 114.7(7)
C32 C33 C34 119.1(8)
C33 C34 H34A 109.5
C33 C34 H34B 109.5
H34A C34 H34B 109.5
C33 C34 H34C 109.5
H34A C34 H34C 109.5
H34B C34 H34C 109.5
O1 C35 H35A 109.5
O1 C35 H35B 109.2
H35A C35 H35B 109.4
O1 C35 H35C 109.8
H35A C35 H35C 109.5
H35B C35 H35C 109.4
O7 Pt2 C53 96.4(3)
O7 Pt2 N2 175.4(2)
C53 Pt2 N2 80.6(3)
O7 Pt2 O8 88.4(2)
C53 Pt2 O8 174.3(3)
N2 Pt2 O8 94.5(2)
C57 S2 C59 89.5(4)
C55 O5 C29 116.1(7)
C36 O6 C136 117.8(7)
C67 O7 Pt2 127.9(5)
C65 O8 Pt2 126.5(5)
C57 N2 C58 112.6(7)
C57 N2 Pt2 114.5(5)
C58 N2 Pt2 132.9(5)
O5 C29 H29A 109.5
O5 C29 H29B 109.5
H29A C29 H29B 109.5
O5 C29 H29C 109.5
H29A C29 H29C 109.5
H29B C29 H29C 109.5
O6 C36 C45 115.1(7)
O6 C36 C37 122.9(7)
C45 C36 C37 121.9(8)
C38 C37 C36 119.5(8)
C38 C37 H37 120.3
C36 C37 H37 120.3
C37 C38 C39 121.7(8)
C37 C38 H38 119.1
C39 C38 H38 119.1
C38 C39 C40 123.4(8)
C38 C39 C44 118.7(8)
C40 C39 C44 117.9(8)
C41 C40 C39 121.7(9)
C41 C40 H40 119.2
C39 C40 H40 119.2
C40 C41 C42 120.1(9)
C40 C41 H41 120.0
C42 C41 H41 120.0
C43 C42 C41 120.4(9)
C43 C42 H42 119.8
C41 C42 H42 119.8
C42 C43 C44 121.3(8)
C42 C43 H43 119.3
C44 C43 H43 119.3
C43 C44 C39 118.4(8)
C43 C44 C45 122.5(7)
C39 C44 C45 119.0(7)
C36 C45 C44 119.0(7)
C36 C45 C46 120.4(7)
C44 C45 C46 120.6(7)
C55 C46 C47 117.6(7)
C55 C46 C45 121.2(7)
C47 C46 C45 121.0(6)
C48 C47 C46 119.4(7)
C48 C47 C52 119.0(8)
C46 C47 C52 121.6(7)
C49 C48 C47 119.8(7)
C49 C48 H48 120.1
C47 C48 H48 120.1
C50 C49 C48 122.2(7)
C50 C49 H49 118.9
C48 C49 H49 118.9
C49 C50 C51 119.2(8)
C49 C50 H50 120.4
C51 C50 H50 120.4
C52 C51 C50 121.9(7)
C52 C51 H51 119.0
C50 C51 H51 119.0
C51 C52 C53 123.3(7)
C51 C52 C47 117.6(7)
C53 C52 C47 119.1(7)
C54 C53 C52 116.6(7)
C54 C53 Pt2 112.9(5)
C52 C53 Pt2 130.4(6)
C55 C54 C53 123.2(7)
C55 C54 C57 123.8(8)
C53 C54 C57 113.0(7)
C46 C55 O5 122.4(7)
C46 C55 C54 121.4(8)
O5 C55 C54 116.1(7)
N2 C57 C54 117.4(7)
N2 C57 S2 114.6(6)
C54 C57 S2 127.7(6)
C63 C58 C59 120.1(7)
C63 C58 N2 127.8(8)
C59 C58 N2 112.1(6)
C58 C59 C60 121.8(7)
C58 C59 S2 111.2(5)
C60 C59 S2 127.1(7)
C61 C60 C59 117.0(9)
C61 C60 H60 121.5
C59 C60 H60 121.5
C62 C61 C60 121.0(8)
C62 C61 H61 119.5
C60 C61 H61 119.5
C61 C62 C63 122.1(8)
C61 C62 H62 118.9
C63 C62 H62 118.9
C62 C63 C58 118.0(8)
C62 C63 H63 121.0
C58 C63 H63 121.0
C65 C64 H64A 109.5
C65 C64 H64B 109.5
H64A C64 H64B 109.5
C65 C64 H64C 109.5
H64A C64 H64C 109.5
H64B C64 H64C 109.5
O8 C65 C66 124.7(7)
O8 C65 C64 116.4(8)
C66 C65 C64 118.8(8)
C67 C66 C65 125.3(9)
C67 C66 H66 117.3
C65 C66 H66 117.3
O7 C67 C66 126.5(8)
O7 C67 C68 113.8(7)
C66 C67 C68 119.7(8)
C67 C68 H68A 109.5
C67 C68 H68B 109.5
H68A C68 H68B 109.5
C67 C68 H68C 109.5
H68A C68 H68C 109.5
H68B C68 H68C 109.5
O6 C136 H10A 109.5
O6 C136 H10B 109.5
H10A C136 H10B 109.5
O6 C136 H10C 109.5
H10A C136 H10C 109.5
H10B C136 H10C 109.5

loop_
_geom_bond_atom_site_label_1
_geom_bond_atom_site_label_2
_geom_bond_distance
Pt1 O3 2.001(6)
Pt1 N1 2.002(7)
Pt1 C20 2.022(7)
Pt1 O4 2.050(5)
S1 C22 1.723(8)
S1 C24 1.744(7)
O1 C13 1.399(9)
O1 C35 1.443(10)
O2 C2 1.375(10)
O2 C1 1.399(10)
O3 C33 1.277(10)
O4 C31 1.273(10)
N1 C22 1.326(10)
N1 C23 1.403(9)
C1 H1A 0.9800
C1 H1B 0.9800
C1 H1C 0.9800
C2 C11 1.387(11)
C2 C3 1.420(11)
C3 C4 1.363(13)
C3 H3 0.9500
C4 C5 1.394(12)
C4 H4 0.9500
C5 C6 1.417(13)
C5 C10 1.411(11)
C6 C7 1.376(13)
C6 H6 0.9500
C7 C8 1.413(13)
C7 H7 0.9500
C8 C9 1.354(12)
C8 H8 0.9500
C9 C10 1.429(12)
C9 H9 0.9500
C10 C11 1.427(11)
C11 C12 1.496(10)
C12 C13 1.345(9)
C12 C14 1.431(11)
C13 C21 1.429(10)
C14 C15 1.419(10)
C14 C19 1.430(10)
C15 C16 1.357(12)
C15 H15 0.9500
C16 C17 1.389(12)
C16 H16 0.9500
C17 C18 1.386(10)
C17 H17 0.9500
C18 C19 1.379(11)
C18 H18 0.9500
C19 C20 1.434(10)
C20 C21 1.365(11)
C21 C22 1.450(9)
C23 C28 1.390(11)
C23 C24 1.401(11)
C24 C25 1.385(10)
C25 C26 1.377(12)
C25 H25 0.9500
C26 C27 1.409(12)
C26 H26 0.9500
C27 C28 1.374(10)
C27 H27 0.9500
C28 H28 0.9500
C30 C31 1.522(11)
C30 H30A 0.9800
C30 H30B 0.9800
C30 H30C 0.9800
C31 C32 1.365(11)
C32 C33 1.409(11)
C32 H32 0.9500
C33 C34 1.503(11)
C34 H34A 0.9800
C34 H34B 0.9800
C34 H34C 0.9800
C35 H35A 0.9797
C35 H35B 0.9808
C35 H35C 0.9793
Pt2 O7 1.993(6)
Pt2 C53 2.009(7)
Pt2 N2 2.017(7)
Pt2 O8 2.063(5)
S2 C57 1.721(8)
S2 C59 1.731(8)
O5 C55 1.385(10)
O5 C29 1.422(10)
O6 C36 1.360(10)
O6 C136 1.414(10)
O7 C67 1.280(10)
O8 C65 1.281(10)
N2 C57 1.312(10)
N2 C58 1.403(9)
C29 H29A 0.9800
C29 H29B 0.9800
C29 H29C 0.9800
C36 C45 1.373(11)
C36 C37 1.412(11)
C37 C38 1.357(13)
C37 H37 0.9500
C38 C39 1.421(12)
C38 H38 0.9500
C39 C40 1.428(12)
C39 C44 1.425(10)
C40 C41 1.359(13)
C40 H40 0.9500
C41 C42 1.391(14)
C41 H41 0.9500
C42 C43 1.369(12)
C42 H42 0.9500
C43 C44 1.417(11)
C43 H43 0.9500
C44 C45 1.442(10)
C45 C46 1.484(10)
C46 C55 1.366(10)
C46 C47 1.440(11)
C47 C48 1.431(10)
C47 C52 1.432(10)
C48 C49 1.364(12)
C48 H48 0.9500
C49 C50 1.364(12)
C49 H49 0.9500
C50 C51 1.399(12)
C50 H50 0.9500
C51 C52 1.398(11)
C51 H51 0.9500
C52 C53 1.424(10)
C53 C54 1.417(12)
C54 C55 1.394(10)
C54 C57 1.443(10)
C58 C63 1.392(10)
C58 C59 1.391(11)
C59 C60 1.405(10)
C60 C61 1.387(12)
C60 H60 0.9500
C61 C62 1.382(13)
C61 H61 0.9500
C62 C63 1.378(10)
C62 H62 0.9500
C63 H63 0.9500
C64 C65 1.485(10)
C64 H64A 0.9800
C64 H64B 0.9800
C64 H64C 0.9800
C65 C66 1.404(12)
C66 C67 1.365(11)
C66 H66 0.9500
C67 C68 1.501(12)
C68 H68A 0.9800
C68 H68B 0.9800
C68 H68C 0.9800
C136 H10A 0.9800
C136 H10B 0.9800
C136 H10C 0.9800

loop_
_geom_torsion_atom_site_label_1
_geom_torsion_atom_site_label_2
_geom_torsion_atom_site_label_3
_geom_torsion_atom_site_label_4
_geom_torsion
C1 O2 C2 C11 -178.7(8)
C1 O2 C2 C3 2.5(12)
O2 C2 C3 C4 176.3(8)
C11 C2 C3 C4 -2.4(13)
C2 C3 C4 C5 0.5(13)
C3 C4 C5 C6 -178.2(8)
C3 C4 C5 C10 1.0(13)
C4 C5 C6 C7 179.1(8)
C10 C5 C6 C7 -0.1(13)
C5 C6 C7 C8 0.8(14)
C6 C7 C8 C9 -0.1(14)
C7 C8 C9 C10 -1.3(13)
C8 C9 C10 C5 1.9(12)
C8 C9 C10 C11 -177.8(7)
C4 C5 C10 C9 179.6(7)
C6 C5 C10 C9 -1.2(12)
C4 C5 C10 C11 -0.6(12)
C6 C5 C10 C11 178.5(7)
O2 C2 C11 C10 -176.1(7)
C3 C2 C11 C10 2.7(12)
O2 C2 C11 C12 1.4(11)
C3 C2 C11 C12 -179.8(7)
C9 C10 C11 C2 178.6(7)
C5 C10 C11 C2 -1.2(11)
C9 C10 C11 C12 1.1(11)
C5 C10 C11 C12 -178.6(7)
C2 C11 C12 C13 92.2(10)
C10 C11 C12 C13 -90.5(9)
C2 C11 C12 C14 -91.3(9)
C10 C11 C12 C14 86.0(10)
C14 C12 C13 O1 -174.5(7)
C11 C12 C13 O1 2.1(11)
C14 C12 C13 C21 2.0(11)
C11 C12 C13 C21 178.6(7)
C35 O1 C13 C12 -77.1(10)
C35 O1 C13 C21 106.3(8)
C13 C12 C14 C15 179.1(8)
C11 C12 C14 C15 2.5(12)
C13 C12 C14 C19 -0.3(12)
C11 C12 C14 C19 -176.9(7)
C12 C14 C15 C16 -175.1(9)
C19 C14 C15 C16 4.3(13)
C14 C15 C16 C17 0.2(15)
C15 C16 C17 C18 -1.5(14)
C16 C17 C18 C19 -2.1(13)
C17 C18 C19 C20 -177.7(8)
C17 C18 C19 C14 6.6(12)
C15 C14 C19 C18 -7.5(11)
C12 C14 C19 C18 171.9(7)
C15 C14 C19 C20 176.6(7)
C12 C14 C19 C20 -3.9(11)
C18 C19 C20 C21 -169.3(7)
C14 C19 C20 C21 6.3(10)
C18 C19 C20 Pt1 13.3(11)
C14 C19 C20 Pt1 -171.0(6)
C19 C20 C21 C13 -4.9(11)
Pt1 C20 C21 C13 172.9(6)
C19 C20 C21 C22 169.4(6)
Pt1 C20 C21 C22 -12.8(8)
C12 C13 C21 C20 0.7(12)
O1 C13 C21 C20 177.3(7)
C12 C13 C21 C22 -173.2(7)
O1 C13 C21 C22 3.4(11)
C23 N1 C22 C21 -177.1(6)
Pt1 N1 C22 C21 5.6(9)
C23 N1 C22 S1 0.7(8)
Pt1 N1 C22 S1 -176.6(3)
C20 C21 C22 N1 4.9(10)
C13 C21 C22 N1 179.3(7)
C20 C21 C22 S1 -172.6(6)
C13 C21 C22 S1 1.8(11)
C24 S1 C22 N1 -0.5(6)
C24 S1 C22 C21 177.0(7)
C22 N1 C23 C28 177.1(8)
Pt1 N1 C23 C28 -6.4(12)
C22 N1 C23 C24 -0.6(9)
Pt1 N1 C23 C24 176.0(5)
C28 C23 C24 C25 0.1(12)
N1 C23 C24 C25 178.0(7)
C28 C23 C24 S1 -177.7(6)
N1 C23 C24 S1 0.2(8)
C22 S1 C24 C25 -177.5(8)
C22 S1 C24 C23 0.1(6)
C23 C24 C25 C26 -0.7(12)
S1 C24 C25 C26 176.7(6)
C24 C25 C26 C27 1.1(13)
C25 C26 C27 C28 -1.0(13)
C26 C27 C28 C23 0.4(13)
C24 C23 C28 C27 0.0(12)
N1 C23 C28 C27 -177.5(7)
Pt1 O4 C31 C32 2.4(12)
Pt1 O4 C31 C30 -177.7(5)
O4 C31 C32 C33 -0.4(14)
C30 C31 C32 C33 179.8(7)
Pt1 O3 C33 C32 -1.7(12)
Pt1 O3 C33 C34 -178.9(5)
C31 C32 C33 O3 -0.1(14)
C31 C32 C33 C34 177.1(8)
C136 O6 C36 C45 -176.4(8)
C136 O6 C36 C37 4.9(12)
O6 C36 C37 C38 175.0(8)
C45 C36 C37 C38 -3.6(13)
C36 C37 C38 C39 0.0(14)
C37 C38 C39 C40 -178.2(9)
C37 C38 C39 C44 3.3(14)
C38 C39 C40 C41 177.1(9)
C44 C39 C40 C41 -4.3(13)
C39 C40 C41 C42 5.1(15)
C40 C41 C42 C43 -2.6(16)
C41 C42 C43 C44 -0.6(14)
C42 C43 C44 C39 1.2(12)
C42 C43 C44 C45 -175.8(8)
C38 C39 C44 C43 179.8(8)
C40 C39 C44 C43 1.2(12)
C38 C39 C44 C45 -3.1(12)
C40 C39 C44 C45 178.3(7)
O6 C36 C45 C44 -175.0(7)
C37 C36 C45 C44 3.7(12)
O6 C36 C45 C46 3.1(11)
C37 C36 C45 C46 -178.1(8)
C43 C44 C45 C36 176.7(8)
C39 C44 C45 C36 -0.3(12)
C43 C44 C45 C46 -1.5(12)
C39 C44 C45 C46 -178.4(7)
C36 C45 C46 C55 90.0(10)
C44 C45 C46 C55 -91.9(9)
C36 C45 C46 C47 -94.1(9)
C44 C45 C46 C47 84.0(10)
C55 C46 C47 C48 179.8(7)
C45 C46 C47 C48 3.7(11)
C55 C46 C47 C52 1.0(11)
C45 C46 C47 C52 -175.1(7)
C46 C47 C48 C49 -176.4(9)
C52 C47 C48 C49 2.4(12)
C47 C48 C49 C50 2.3(15)
C48 C49 C50 C51 -4.1(16)
C49 C50 C51 C52 1.1(14)
C50 C51 C52 C53 -177.4(8)
C50 C51 C52 C47 3.5(12)
C48 C47 C52 C51 -5.2(11)
C46 C47 C52 C51 173.7(7)
C48 C47 C52 C53 175.7(7)
C46 C47 C52 C53 -5.5(11)
C51 C52 C53 C54 -171.3(8)
C47 C52 C53 C54 7.8(10)
C51 C52 C53 Pt2 12.4(11)
C47 C52 C53 Pt2 -168.5(6)
C52 C53 C54 C55 -6.3(11)
Pt2 C53 C54 C55 170.6(6)
C52 C53 C54 C57 172.3(6)
Pt2 C53 C54 C57 -10.7(8)
C47 C46 C55 O5 -175.7(7)
C45 C46 C55 O5 0.3(11)
C47 C46 C55 C54 0.8(11)
C45 C46 C55 C54 176.9(7)
C29 O5 C55 C46 -79.3(9)
C29 O5 C55 C54 103.9(8)
C53 C54 C55 C46 2.0(12)
C57 C54 C55 C46 -176.5(7)
C53 C54 C55 O5 178.7(7)
C57 C54 C55 O5 0.2(11)
C58 N2 C57 C54 -174.3(6)
Pt2 N2 C57 C54 7.9(9)
C58 N2 C57 S2 -0.2(8)
Pt2 N2 C57 S2 -177.9(3)
C55 C54 C57 N2 -179.5(8)
C53 C54 C57 N2 1.9(10)
C55 C54 C57 S2 7.3(12)
C53 C54 C57 S2 -171.4(6)
C59 S2 C57 N2 0.4(7)
C59 S2 C57 C54 173.8(7)
C57 N2 C58 C63 179.4(8)
Pt2 N2 C58 C63 -3.4(12)
C57 N2 C58 C59 -0.2(9)
Pt2 N2 C58 C59 177.0(6)
C63 C58 C59 C60 1.4(12)
N2 C58 C59 C60 -179.0(7)
C63 C58 C59 S2 -179.1(6)
N2 C58 C59 S2 0.5(8)
C57 S2 C59 C58 -0.5(6)
C57 S2 C59 C60 179.0(8)
C58 C59 C60 C61 -1.8(13)
S2 C59 C60 C61 178.8(7)
C59 C60 C61 C62 1.3(13)
C60 C61 C62 C63 -0.5(14)
C61 C62 C63 C58 0.0(13)
C59 C58 C63 C62 -0.5(12)
N2 C58 C63 C62 180.0(8)
Pt2 O8 C65 C66 7.7(11)
Pt2 O8 C65 C64 -173.8(5)
O8 C65 C66 C67 -0.4(14)
C64 C65 C66 C67 -178.8(8)
Pt2 O7 C67 C66 -2.6(12)
Pt2 O7 C67 C68 178.8(5)
C65 C66 C67 O7 -2.6(14)
C65 C66 C67 C68 176.0(8)
